data_1570312
loop_
_publ_author_name
'Peddi, Balakrishna'
'Khan, Souvik'
'Gonnade, Rajesh G.'
'Yildiz, Cem B.'
'Majumdar, Moumita'

_publ_section_title
;
 Intramolecular donor-stabilized tetra-coordinated germanium(iv)
 di-cations and their Lewis acidic properties.
;
_journal_issue 47
_journal_name_full 'Chemical science'
_journal_page_first 13755
_journal_page_last 13764
_journal_paper_doi 10.1039/d3sc03717g
_journal_volume 14
_journal_year 2023
_chemical_formula_moiety 'C36 H44 Cl Ge P2, Cl3 Ge, C H3 C N'
_chemical_formula_sum 'C38 H47 Cl4 Ge2 N P2'
_chemical_formula_weight 866.68
_space_group_crystal_system monoclinic
_space_group_IT_number 14
_space_group_name_Hall '-P 2ybc'
_space_group_name_H-M_alt 'P 1 21/c 1'
_atom_sites_solution_hydrogens geom
_audit_creation_method SHELXL-2014/7
_audit_update_record
;
2022-12-02 deposited with the CCDC.	2023-11-16 downloaded from the CCDC.
;
_cell_angle_alpha 90
_cell_angle_beta 98.653(2)
_cell_angle_gamma 90
_cell_formula_units_Z 4
_cell_length_a 8.4966(3)
_cell_length_b 24.3150(8)
_cell_length_c 19.5124(6)
_cell_measurement_reflns_used 9936
_cell_measurement_temperature 100(2)
_cell_measurement_theta_max 66.93
_cell_measurement_theta_min 2.92
_cell_volume 3985.3(2)
_computing_cell_refinement 'SAINT (Bruker, 2016)'
_computing_data_collection 'APEX3 (Bruker, 2016)'
_computing_data_reduction 'SAINT (Bruker, 2016)'
_computing_molecular_graphics 'Bruker SHELXTL, Mercury 2020.20'
_computing_publication_material 'Bruker SHELXTL'
_computing_structure_refinement 'SHELXL-2018/3 (Sheldrick, 2018)'
_computing_structure_solution 'SHELXT 2014/5 (Sheldrick, 2014)'
_diffrn_ambient_temperature 100(2)
_diffrn_measured_fraction_theta_full 0.995
_diffrn_measured_fraction_theta_max 0.995
_diffrn_measurement_device_type 'Bruker APEX-II CCD'
_diffrn_measurement_method 'Omega and phi scans'
_diffrn_radiation_type CuK\a
_diffrn_radiation_wavelength 1.54178
_diffrn_reflns_av_R_equivalents 0.0546
_diffrn_reflns_av_unetI/netI 0.0279
_diffrn_reflns_Laue_measured_fraction_full 0.995
_diffrn_reflns_Laue_measured_fraction_max 0.995
_diffrn_reflns_limit_h_max 10
_diffrn_reflns_limit_h_min -10
_diffrn_reflns_limit_k_max 28
_diffrn_reflns_limit_k_min -27
_diffrn_reflns_limit_l_max 23
_diffrn_reflns_limit_l_min -23
_diffrn_reflns_number 52044
_diffrn_reflns_point_group_measured_fraction_full 0.995
_diffrn_reflns_point_group_measured_fraction_max 0.995
_diffrn_reflns_theta_full 67.001
_diffrn_reflns_theta_max 67.001
_diffrn_reflns_theta_min 2.924
_diffrn_source 'micro-focus sealed tube'
_exptl_absorpt_coefficient_mu 5.291
_exptl_absorpt_correction_T_max 0.7528
_exptl_absorpt_correction_T_min 0.6129
_exptl_absorpt_correction_type multi-scan
_exptl_absorpt_process_details 'SADABS (BRUKER, 2016)'
_exptl_crystal_colour colourless
_exptl_crystal_density_diffrn 1.444
_exptl_crystal_description block
_exptl_crystal_F_000 1776
_exptl_crystal_size_max 0.258
_exptl_crystal_size_mid 0.192
_exptl_crystal_size_min 0.118
_refine_diff_density_max 1.847
_refine_diff_density_min -0.709
_refine_diff_density_rms 0.107
_refine_ls_extinction_method none
_refine_ls_goodness_of_fit_ref 1.174
_refine_ls_hydrogen_treatment constr
_refine_ls_matrix_type full
_refine_ls_number_parameters 474
_refine_ls_number_reflns 7065
_refine_ls_number_restraints 89
_refine_ls_restrained_S_all 1.218
_refine_ls_R_factor_all 0.0721
_refine_ls_R_factor_gt 0.0659
_refine_ls_shift/su_max 0.001
_refine_ls_shift/su_mean 0.000
_refine_ls_structure_factor_coef Fsqd
_refine_ls_weighting_details 'w=1/[\s^2^(Fo^2^)+(0.0276P)^2^+26.2827P] where P=(Fo^2^+2Fc^2^)/3'
_refine_ls_weighting_scheme calc
_refine_ls_wR_factor_gt 0.1407
_refine_ls_wR_factor_ref 0.1435
_reflns_Friedel_coverage 0.000
_reflns_number_gt 6418
_reflns_number_total 7065
_reflns_threshold_expression 'I > 2\s(I)'
_cod_data_source_file d3sc03717g2.cif
_cod_data_source_block aaaa_a
_cod_depositor_comments 'Adding full bibliography for 1570312--1570327.cif.'
_cod_original_sg_symbol_H-M 'P 21/c'
_cod_database_code 1570312
_shelx_shelxl_version_number 2014/7
_shelx_space_group_comment
;
The symmetry employed for this shelxl refinement is uniquely defined
by the following loop, which should always be used as a source of
symmetry information in preference to the above space-group names.
They are only intended as comments.
;
_shelx_estimated_absorpt_t_min 0.342
_shelx_estimated_absorpt_t_max 0.574

loop_
_space_group_symop_operation_xyz
'x, y, z'
'-x, y+1/2, -z+1/2'
'-x, -y, -z'
'x, -y-1/2, z-1/2'

loop_
_atom_site_label
_atom_site_type_symbol
_atom_site_fract_x
_atom_site_fract_y
_atom_site_fract_z
_atom_site_U_iso_or_equiv
_atom_site_adp_type
_atom_site_occupancy
_atom_site_site_symmetry_order
_atom_site_calc_flag
_atom_site_refinement_flags_posn
_atom_site_refinement_flags_adp
_atom_site_refinement_flags_occupancy
_atom_site_disorder_assembly
_atom_site_disorder_group
Ge1 Ge 0.31202(7) 0.48238(2) 0.73680(3) 0.01976(16) Uani 1 1 d . . . . .
Cl1 Cl 0.56795(14) 0.50009(5) 0.75805(6) 0.0256(3) Uani 1 1 d . . . . .
P1 P 0.37048(16) 0.38280(5) 0.70962(7) 0.0215(3) Uani 1 1 d . . . . .
P2 P 0.26240(15) 0.58698(5) 0.76605(7) 0.0216(3) Uani 1 1 d . . . . .
C1 C 0.2390(7) 0.4724(2) 0.8266(3) 0.0294(13) Uani 1 1 d . . . . .
C2 C 0.2542(5) 0.48891(19) 0.6363(2) 0.0159(9) Uani 1 1 d . U . . .
C3 C 0.1973(8) 0.4212(3) 0.8500(3) 0.0388(14) Uani 1 1 d . U . . .
H3 H 0.1815 0.3915 0.8180 0.047 Uiso 1 1 calc R U . . .
C4 C 0.1776(10) 0.4117(3) 0.9196(4) 0.0547(19) Uani 1 1 d . U . . .
H4 H 0.1417 0.3770 0.9335 0.066 Uiso 1 1 calc R U . . .
C5 C 0.2108(10) 0.4531(3) 0.9664(4) 0.0557(19) Uani 1 1 d . U . . .
C6 C 0.2938(10) 0.5443(4) 0.9966(4) 0.059(2) Uani 1 1 d . U . . .
C7 C 0.3405(11) 0.5960(4) 0.9801(4) 0.066(2) Uani 1 1 d . U . . .
H7 H 0.3759 0.6219 1.0155 0.079 Uiso 1 1 calc R U . . .
C8 C 0.3351(9) 0.6099(3) 0.9098(3) 0.0498(17) Uani 1 1 d . U . . .
H8 H 0.3592 0.6466 0.8984 0.060 Uiso 1 1 calc R U . . .
C9 C 0.2968(7) 0.5728(3) 0.8573(3) 0.0345(13) Uani 1 1 d . U . . .
C10 C 0.2567(9) 0.5051(3) 0.9431(3) 0.0450(16) Uani 1 1 d . U . . .
C11 C 0.2639(7) 0.5168(3) 0.8731(3) 0.0332(13) Uani 1 1 d . U . . .
C12 C 0.2131(12) 0.4566(4) 1.0443(5) 0.075(2) Uani 1 1 d . U . . .
H12A H 0.2849 0.4284 1.0687 0.090 Uiso 1 1 calc R U . . .
H12B H 0.1050 0.4514 1.0563 0.090 Uiso 1 1 calc R U . . .
C13 C 0.2762(12) 0.5160(4) 1.0642(5) 0.076(3) Uani 1 1 d . U . . .
H13A H 0.1999 0.5361 1.0886 0.092 Uiso 1 1 calc R U . . .
H13B H 0.3801 0.5142 1.0949 0.092 Uiso 1 1 calc R U . . .
C14 C 0.1784(5) 0.5334(2) 0.6016(2) 0.0173(10) Uani 1 1 d . . . . .
H14 H 0.1306 0.5601 0.6275 0.021 Uiso 1 1 calc R U . . .
C15 C 0.1689(6) 0.5411(2) 0.5292(3) 0.0212(10) Uani 1 1 d . . . . .
H15 H 0.1110 0.5711 0.5069 0.025 Uiso 1 1 calc R U . . .
C16 C 0.2441(6) 0.5045(2) 0.4918(2) 0.0181(10) Uani 1 1 d . . . . .
C17 C 0.3954(6) 0.4247(2) 0.4823(3) 0.0195(10) Uani 1 1 d . . . . .
C18 C 0.4753(6) 0.3791(2) 0.5093(3) 0.0239(11) Uani 1 1 d . . . . .
H18 H 0.5306 0.3566 0.4810 0.029 Uiso 1 1 calc R U . . .
C19 C 0.4749(6) 0.3659(2) 0.5792(3) 0.0234(11) Uani 1 1 d . . . . .
H19 H 0.5272 0.3333 0.5972 0.028 Uiso 1 1 calc R U . . .
C20 C 0.4004(6) 0.3990(2) 0.6231(2) 0.0187(10) Uani 1 1 d . . . . .
C21 C 0.3248(5) 0.4488(2) 0.5972(3) 0.0183(10) Uani 1 1 d . . . . .
C22 C 0.3210(6) 0.4593(2) 0.5263(2) 0.0184(10) Uani 1 1 d . . . . .
C23 C 0.3636(6) 0.4482(2) 0.4095(3) 0.0225(11) Uani 1 1 d . . . . .
H23A H 0.3029 0.4217 0.3772 0.027 Uiso 1 1 calc R U . . .
H23B H 0.4647 0.4570 0.3925 0.027 Uiso 1 1 calc R U . . .
C24 C 0.2642(6) 0.5015(2) 0.4160(2) 0.0230(11) Uani 1 1 d . . . . .
H24A H 0.3214 0.5343 0.4024 0.028 Uiso 1 1 calc R U . . .
H24B H 0.1594 0.4991 0.3861 0.028 Uiso 1 1 calc R U . . .
C25 C 0.0503(6) 0.6083(2) 0.7494(3) 0.0207(10) Uani 1 1 d . . . . .
H25 H 0.0273 0.6200 0.6998 0.025 Uiso 1 1 calc R U . . .
C26 C -0.0570(6) 0.5596(2) 0.7577(3) 0.0280(12) Uani 1 1 d . . . . .
H26A H -0.0375 0.5468 0.8059 0.042 Uiso 1 1 calc R U . . .
H26B H -0.0342 0.5298 0.7269 0.042 Uiso 1 1 calc R U . . .
H26C H -0.1685 0.5708 0.7458 0.042 Uiso 1 1 calc R U . . .
C27 C 0.0103(7) 0.6569(2) 0.7930(3) 0.0315(13) Uani 1 1 d . . . . .
H27A H -0.1022 0.6666 0.7801 0.047 Uiso 1 1 calc R U . . .
H27B H 0.0767 0.6885 0.7847 0.047 Uiso 1 1 calc R U . . .
H27C H 0.0308 0.6470 0.8422 0.047 Uiso 1 1 calc R U . . .
C28 C 0.3749(6) 0.6498(2) 0.7507(3) 0.0329(13) Uani 1 1 d . . . . .
H28 H 0.3368 0.6802 0.7785 0.040 Uiso 1 1 calc R U . . .
C29 C 0.3390(8) 0.6662(3) 0.6740(4) 0.0435(16) Uani 1 1 d . . . . .
H29A H 0.4006 0.6991 0.6661 0.065 Uiso 1 1 calc R U . . .
H29B H 0.2252 0.6741 0.6617 0.065 Uiso 1 1 calc R U . . .
H29C H 0.3685 0.6360 0.6452 0.065 Uiso 1 1 calc R U . . .
C30 C 0.5531(7) 0.6437(3) 0.7732(5) 0.054(2) Uani 1 1 d . . . . .
H30A H 0.5951 0.6161 0.7440 0.081 Uiso 1 1 calc R U . . .
H30B H 0.5736 0.6318 0.8217 0.081 Uiso 1 1 calc R U . . .
H30C H 0.6055 0.6790 0.7684 0.081 Uiso 1 1 calc R U . . .
C31 C 0.1960(7) 0.3362(2) 0.6969(3) 0.0328(13) Uani 1 1 d . . . . .
H31 H 0.1785 0.3230 0.7437 0.039 Uiso 1 1 calc R U . . .
C32 C 0.0459(7) 0.3679(3) 0.6652(4) 0.0428(16) Uani 1 1 d . . . . .
H32A H 0.0637 0.3848 0.6214 0.064 Uiso 1 1 calc R U . . .
H32B H 0.0228 0.3967 0.6975 0.064 Uiso 1 1 calc R U . . .
H32C H -0.0444 0.3425 0.6566 0.064 Uiso 1 1 calc R U . . .
C33 C 0.2192(8) 0.2859(2) 0.6535(4) 0.0429(16) Uani 1 1 d . . . . .
H33A H 0.1265 0.2616 0.6518 0.064 Uiso 1 1 calc R U . . .
H33B H 0.3151 0.2661 0.6743 0.064 Uiso 1 1 calc R U . . .
H33C H 0.2309 0.2974 0.6064 0.064 Uiso 1 1 calc R U . . .
C34 C 0.5403(7) 0.3417(2) 0.7521(3) 0.0325(13) Uani 1 1 d . . . . .
H34 H 0.5404 0.3065 0.7257 0.039 Uiso 1 1 calc R U . . .
C35 C 0.5154(9) 0.3267(3) 0.8258(3) 0.0482(17) Uani 1 1 d . . . . .
H35A H 0.6075 0.3059 0.8484 0.072 Uiso 1 1 calc R U . . .
H35B H 0.4191 0.3043 0.8240 0.072 Uiso 1 1 calc R U . . .
H35C H 0.5036 0.3604 0.8521 0.072 Uiso 1 1 calc R U . . .
C36 C 0.7002(7) 0.3685(3) 0.7512(3) 0.0423(16) Uani 1 1 d . . . . .
H36A H 0.7119 0.3998 0.7831 0.063 Uiso 1 1 calc R U . . .
H36B H 0.7077 0.3812 0.7042 0.063 Uiso 1 1 calc R U . . .
H36C H 0.7848 0.3417 0.7657 0.063 Uiso 1 1 calc R U . . .
N1 N 0.7306(8) 0.2579(3) 0.6210(4) 0.0560(16) Uani 1 1 d . . . . .
C37 C 0.7688(10) 0.2497(3) 0.5691(4) 0.057(2) Uani 1 1 d D . . . .
C38 C 0.877(4) 0.2272(14) 0.5147(14) 0.082(9) Uani 0.35 1 d D U P A 1
H38A H 0.8175 0.1998 0.4845 0.123 Uiso 0.35 1 calc R U P A 1
H38B H 0.9737 0.2102 0.5398 0.123 Uiso 0.35 1 calc R U P A 1
H38C H 0.9070 0.2578 0.4866 0.123 Uiso 0.35 1 calc R U P A 1
C38' C 0.801(2) 0.2405(7) 0.4988(7) 0.077(4) Uani 0.65 1 d D U P A 2
H38D H 0.7117 0.2205 0.4723 0.115 Uiso 0.65 1 calc R U P A 2
H38E H 0.8986 0.2189 0.5002 0.115 Uiso 0.65 1 calc R U P A 2
H38F H 0.8139 0.2760 0.4765 0.115 Uiso 0.65 1 calc R U P A 2
Ge2 Ge 0.22516(9) 0.28570(3) 0.39321(4) 0.0353(3) Uani 0.889(2) 1 d . . P B 1
Cl2 Cl 0.0673(3) 0.34094(9) 0.44873(13) 0.0327(5) Uani 0.889(2) 1 d . . P B 1
Cl3 Cl 0.0248(3) 0.22737(11) 0.34633(11) 0.0444(5) Uani 0.889(2) 1 d . . P B 1
Cl4 Cl 0.3286(3) 0.23059(9) 0.48455(12) 0.0462(5) Uani 0.889(2) 1 d . . P B 1
Ge2' Ge 0.1486(8) 0.2512(3) 0.4422(3) 0.036(2) Uani 0.111(2) 1 d D . P B 2
Cl2' Cl 0.044(3) 0.3278(8) 0.4749(12) 0.044(5) Uani 0.111(2) 1 d D . P B 2
Cl3' Cl 0.0044(18) 0.2003(7) 0.3631(9) 0.041(4) Uani 0.111(2) 1 d D . P B 2
Cl4' Cl 0.382(2) 0.2231(9) 0.4921(12) 0.0462(5) Uani 0.111(2) 1 d D . P B 2

loop_
_atom_site_aniso_label
_atom_site_aniso_U_11
_atom_site_aniso_U_22
_atom_site_aniso_U_33
_atom_site_aniso_U_23
_atom_site_aniso_U_13
_atom_site_aniso_U_12
Ge1 0.0198(3) 0.0240(3) 0.0153(3) 0.0017(2) 0.0022(2) 0.0022(2)
Cl1 0.0184(6) 0.0322(7) 0.0246(6) -0.0024(5) -0.0020(5) 0.0042(5)
P1 0.0276(7) 0.0187(6) 0.0195(6) 0.0042(5) 0.0082(5) 0.0026(5)
P2 0.0182(6) 0.0227(7) 0.0221(6) -0.0062(5) -0.0026(5) 0.0041(5)
C1 0.034(3) 0.037(3) 0.019(3) 0.005(2) 0.009(2) 0.016(3)
C2 0.014(2) 0.016(2) 0.017(2) -0.0001(17) 0.0012(16) -0.0010(17)
C3 0.049(3) 0.037(3) 0.035(3) 0.007(2) 0.019(2) 0.010(2)
C4 0.068(3) 0.055(3) 0.047(3) 0.015(3) 0.027(3) 0.017(3)
C5 0.066(3) 0.059(3) 0.045(3) 0.009(3) 0.017(3) 0.025(3)
C6 0.068(3) 0.068(3) 0.039(3) -0.003(3) 0.003(3) 0.020(3)
C7 0.073(4) 0.073(4) 0.049(3) -0.012(3) -0.005(3) 0.013(3)
C8 0.056(3) 0.051(3) 0.038(3) -0.009(3) -0.009(2) 0.014(3)
C9 0.035(3) 0.040(3) 0.026(2) -0.007(2) -0.006(2) 0.013(2)
C10 0.053(3) 0.050(3) 0.032(3) 0.001(2) 0.006(2) 0.025(3)
C11 0.035(3) 0.039(3) 0.024(2) 0.002(2) 0.002(2) 0.017(2)
C12 0.083(3) 0.078(3) 0.066(3) 0.008(3) 0.016(3) 0.015(3)
C13 0.081(4) 0.083(4) 0.065(3) 0.001(3) 0.011(3) 0.014(3)
C14 0.015(2) 0.019(2) 0.018(2) -0.0026(19) 0.0035(19) -0.0016(19)
C15 0.017(2) 0.023(3) 0.022(3) 0.003(2) -0.001(2) 0.002(2)
C16 0.016(2) 0.022(3) 0.015(2) -0.0002(19) 0.0006(18) -0.0047(19)
C17 0.019(2) 0.020(2) 0.020(2) -0.005(2) 0.0038(19) -0.005(2)
C18 0.029(3) 0.021(3) 0.023(3) -0.002(2) 0.009(2) 0.000(2)
C19 0.028(3) 0.020(3) 0.023(3) 0.000(2) 0.007(2) 0.001(2)
C20 0.022(3) 0.017(2) 0.018(2) 0.0006(19) 0.0045(19) -0.0004(19)
C21 0.015(2) 0.018(2) 0.021(2) 0.000(2) 0.0015(19) -0.0040(19)
C22 0.017(2) 0.019(2) 0.019(2) -0.0022(19) 0.0018(19) -0.0052(19)
C23 0.029(3) 0.023(3) 0.016(2) -0.002(2) 0.005(2) -0.003(2)
C24 0.024(3) 0.029(3) 0.015(2) 0.000(2) 0.000(2) 0.001(2)
C25 0.017(2) 0.027(3) 0.017(2) -0.001(2) 0.0006(19) 0.004(2)
C26 0.019(3) 0.036(3) 0.027(3) -0.004(2) 0.000(2) 0.002(2)
C27 0.023(3) 0.037(3) 0.035(3) -0.008(3) 0.006(2) 0.005(2)
C28 0.019(3) 0.024(3) 0.054(4) -0.014(3) 0.001(3) 0.001(2)
C29 0.042(4) 0.034(3) 0.057(4) 0.007(3) 0.014(3) -0.009(3)
C30 0.021(3) 0.042(4) 0.095(6) -0.017(4) -0.001(3) -0.008(3)
C31 0.039(3) 0.028(3) 0.034(3) 0.004(2) 0.015(3) -0.007(3)
C32 0.032(3) 0.037(4) 0.063(4) -0.005(3) 0.015(3) -0.009(3)
C33 0.050(4) 0.025(3) 0.056(4) 0.000(3) 0.016(3) -0.009(3)
C34 0.047(4) 0.027(3) 0.025(3) 0.006(2) 0.008(3) 0.014(3)
C35 0.062(5) 0.051(4) 0.033(3) 0.020(3) 0.012(3) 0.009(4)
C36 0.035(3) 0.053(4) 0.040(4) 0.015(3) 0.007(3) 0.024(3)
N1 0.054(4) 0.041(3) 0.069(5) 0.003(3) -0.005(3) 0.009(3)
C37 0.079(6) 0.038(4) 0.050(5) 0.012(3) -0.006(4) -0.018(4)
C38 0.086(10) 0.081(10) 0.078(10) 0.003(6) 0.007(6) -0.007(6)
C38' 0.082(6) 0.077(6) 0.071(6) 0.003(5) 0.015(5) -0.012(5)
Ge2 0.0276(4) 0.0373(5) 0.0420(5) -0.0057(4) 0.0085(3) 0.0018(3)
Cl2 0.0268(10) 0.0289(10) 0.0414(14) -0.0091(9) 0.0018(9) 0.0030(8)
Cl3 0.0443(11) 0.0460(14) 0.0402(11) -0.0257(10) -0.0024(9) -0.0005(10)
Cl4 0.0614(16) 0.0289(10) 0.0402(10) -0.0121(8) -0.0187(11) 0.0157(10)
Ge2' 0.049(4) 0.029(3) 0.028(3) -0.005(3) 0.002(3) 0.002(3)
Cl2' 0.046(10) 0.040(11) 0.051(13) -0.023(9) 0.021(9) 0.011(9)
Cl3' 0.028(7) 0.033(9) 0.058(10) 0.000(8) -0.003(6) 0.003(7)
Cl4' 0.0614(16) 0.0289(10) 0.0402(10) -0.0121(8) -0.0187(11) 0.0157(10)

loop_
_atom_type_symbol
_atom_type_description
_atom_type_scat_dispersion_real
_atom_type_scat_dispersion_imag
_atom_type_scat_source
C C 0.0181 0.0091 'International Tables Vol C Tables 4.2.6.8 and 6.1.1.4'
H H 0.0000 0.0000 'International Tables Vol C Tables 4.2.6.8 and 6.1.1.4'
Cl Cl 0.3639 0.7018 'International Tables Vol C Tables 4.2.6.8 and 6.1.1.4'
Ge Ge -1.0885 0.8855 'International Tables Vol C Tables 4.2.6.8 and 6.1.1.4'
N N 0.0311 0.0180 'International Tables Vol C Tables 4.2.6.8 and 6.1.1.4'
P P 0.2955 0.4335 'International Tables Vol C Tables 4.2.6.8 and 6.1.1.4'

loop_
_geom_angle_atom_site_label_1
_geom_angle_atom_site_label_2
_geom_angle_atom_site_label_3
_geom_angle
_geom_angle_site_symmetry_1
_geom_angle_site_symmetry_3
_geom_angle_publ_flag
C2 Ge1 C1 147.3(2) . . ?
C2 Ge1 Cl1 105.43(14) . . ?
C1 Ge1 Cl1 107.06(18) . . ?
C2 Ge1 P1 84.01(14) . . ?
C1 Ge1 P1 99.55(17) . . ?
Cl1 Ge1 P1 90.41(5) . . ?
C2 Ge1 P2 96.53(14) . . ?
C1 Ge1 P2 81.09(17) . . ?
Cl1 Ge1 P2 87.50(5) . . ?
P1 Ge1 P2 177.90(5) . . ?
C20 P1 C34 109.3(2) . . ?
C20 P1 C31 103.4(2) . . ?
C34 P1 C31 106.6(3) . . ?
C20 P1 Ge1 92.72(16) . . ?
C34 P1 Ge1 125.8(2) . . ?
C31 P1 Ge1 115.63(19) . . ?
C9 P2 C28 108.0(3) . . ?
C9 P2 C25 103.7(3) . . ?
C28 P2 C25 104.6(2) . . ?
C9 P2 Ge1 91.3(2) . . ?
C28 P2 Ge1 130.83(18) . . ?
C25 P2 Ge1 114.31(17) . . ?
C3 C1 C11 119.8(5) . . ?
C3 C1 Ge1 122.4(4) . . ?
C11 C1 Ge1 116.4(4) . . ?
C14 C2 C21 118.4(4) . . ?
C14 C2 Ge1 125.6(4) . . ?
C21 C2 Ge1 114.8(3) . . ?
C1 C3 C4 122.4(6) . . ?
C1 C3 H3 118.8 . . ?
C4 C3 H3 118.8 . . ?
C5 C4 C3 118.8(7) . . ?
C5 C4 H4 120.6 . . ?
C3 C4 H4 120.6 . . ?
C4 C5 C10 119.0(7) . . ?
C4 C5 C12 133.1(8) . . ?
C10 C5 C12 107.9(7) . . ?
C7 C6 C10 119.1(7) . . ?
C7 C6 C13 133.7(8) . . ?
C10 C6 C13 107.2(8) . . ?
C6 C7 C8 118.7(8) . . ?
C6 C7 H7 120.6 . . ?
C8 C7 H7 120.6 . . ?
C9 C8 C7 122.8(8) . . ?
C9 C8 H8 118.6 . . ?
C7 C8 H8 118.6 . . ?
C8 C9 C11 119.9(6) . . ?
C8 C9 P2 127.0(5) . . ?
C11 C9 P2 112.8(4) . . ?
C11 C10 C6 122.9(7) . . ?
C11 C10 C5 123.1(7) . . ?
C6 C10 C5 114.0(6) . . ?
C1 C11 C10 116.5(6) . . ?
C1 C11 C9 127.4(5) . . ?
C10 C11 C9 116.1(6) . . ?
C5 C12 C13 104.6(7) . . ?
C5 C12 H12A 110.8 . . ?
C13 C12 H12A 110.8 . . ?
C5 C12 H12B 110.8 . . ?
C13 C12 H12B 110.8 . . ?
H12A C12 H12B 108.9 . . ?
C6 C13 C12 106.1(7) . . ?
C6 C13 H13A 110.5 . . ?
C12 C13 H13A 110.5 . . ?
C6 C13 H13B 110.5 . . ?
C12 C13 H13B 110.5 . . ?
H13A C13 H13B 108.7 . . ?
C2 C14 C15 123.0(4) . . ?
C2 C14 H14 118.5 . . ?
C15 C14 H14 118.5 . . ?
C16 C15 C14 119.1(5) . . ?
C16 C15 H15 120.5 . . ?
C14 C15 H15 120.5 . . ?
C15 C16 C22 118.4(4) . . ?
C15 C16 C24 133.0(5) . . ?
C22 C16 C24 108.5(4) . . ?
C18 C17 C22 119.4(5) . . ?
C18 C17 C23 132.4(5) . . ?
C22 C17 C23 108.2(4) . . ?
C17 C18 C19 119.2(5) . . ?
C17 C18 H18 120.4 . . ?
C19 C18 H18 120.4 . . ?
C20 C19 C18 122.2(5) . . ?
C20 C19 H19 118.9 . . ?
C18 C19 H19 118.9 . . ?
C19 C20 C21 119.6(4) . . ?
C19 C20 P1 126.5(4) . . ?
C21 C20 P1 113.6(4) . . ?
C22 C21 C2 117.0(4) . . ?
C22 C21 C20 116.5(4) . . ?
C2 C21 C20 126.5(4) . . ?
C16 C22 C21 123.9(5) . . ?
C16 C22 C17 113.2(4) . . ?
C21 C22 C17 123.0(5) . . ?
C17 C23 C24 105.0(4) . . ?
C17 C23 H23A 110.8 . . ?
C24 C23 H23A 110.8 . . ?
C17 C23 H23B 110.8 . . ?
C24 C23 H23B 110.8 . . ?
H23A C23 H23B 108.8 . . ?
C16 C24 C23 105.2(4) . . ?
C16 C24 H24A 110.7 . . ?
C23 C24 H24A 110.7 . . ?
C16 C24 H24B 110.7 . . ?
C23 C24 H24B 110.7 . . ?
H24A C24 H24B 108.8 . . ?
C26 C25 C27 110.9(4) . . ?
C26 C25 P2 110.3(4) . . ?
C27 C25 P2 114.3(4) . . ?
C26 C25 H25 107.0 . . ?
C27 C25 H25 107.0 . . ?
P2 C25 H25 107.0 . . ?
C25 C26 H26A 109.5 . . ?
C25 C26 H26B 109.5 . . ?
H26A C26 H26B 109.5 . . ?
C25 C26 H26C 109.5 . . ?
H26A C26 H26C 109.5 . . ?
H26B C26 H26C 109.5 . . ?
C25 C27 H27A 109.5 . . ?
C25 C27 H27B 109.5 . . ?
H27A C27 H27B 109.5 . . ?
C25 C27 H27C 109.5 . . ?
H27A C27 H27C 109.5 . . ?
H27B C27 H27C 109.5 . . ?
C30 C28 C29 110.5(6) . . ?
C30 C28 P2 112.8(4) . . ?
C29 C28 P2 110.0(4) . . ?
C30 C28 H28 107.8 . . ?
C29 C28 H28 107.8 . . ?
P2 C28 H28 107.8 . . ?
C28 C29 H29A 109.5 . . ?
C28 C29 H29B 109.5 . . ?
H29A C29 H29B 109.5 . . ?
C28 C29 H29C 109.5 . . ?
H29A C29 H29C 109.5 . . ?
H29B C29 H29C 109.5 . . ?
C28 C30 H30A 109.5 . . ?
C28 C30 H30B 109.5 . . ?
H30A C30 H30B 109.5 . . ?
C28 C30 H30C 109.5 . . ?
H30A C30 H30C 109.5 . . ?
H30B C30 H30C 109.5 . . ?
C33 C31 C32 110.4(5) . . ?
C33 C31 P1 113.5(4) . . ?
C32 C31 P1 110.2(4) . . ?
C33 C31 H31 107.5 . . ?
C32 C31 H31 107.5 . . ?
P1 C31 H31 107.5 . . ?
C31 C32 H32A 109.5 . . ?
C31 C32 H32B 109.5 . . ?
H32A C32 H32B 109.5 . . ?
C31 C32 H32C 109.5 . . ?
H32A C32 H32C 109.5 . . ?
H32B C32 H32C 109.5 . . ?
C31 C33 H33A 109.5 . . ?
C31 C33 H33B 109.5 . . ?
H33A C33 H33B 109.5 . . ?
C31 C33 H33C 109.5 . . ?
H33A C33 H33C 109.5 . . ?
H33B C33 H33C 109.5 . . ?
C36 C34 C35 111.5(5) . . ?
C36 C34 P1 114.0(4) . . ?
C35 C34 P1 110.0(4) . . ?
C36 C34 H34 107.0 . . ?
C35 C34 H34 107.0 . . ?
P1 C34 H34 107.0 . . ?
C34 C35 H35A 109.5 . . ?
C34 C35 H35B 109.5 . . ?
H35A C35 H35B 109.5 . . ?
C34 C35 H35C 109.5 . . ?
H35A C35 H35C 109.5 . . ?
H35B C35 H35C 109.5 . . ?
C34 C36 H36A 109.5 . . ?
C34 C36 H36B 109.5 . . ?
H36A C36 H36B 109.5 . . ?
C34 C36 H36C 109.5 . . ?
H36A C36 H36C 109.5 . . ?
H36B C36 H36C 109.5 . . ?
N1 C37 C38' 173.9(11) . . ?
N1 C37 C38 158.0(14) . . ?
C37 C38 H38A 109.5 . . ?
C37 C38 H38B 109.5 . . ?
H38A C38 H38B 109.5 . . ?
C37 C38 H38C 109.5 . . ?
H38A C38 H38C 109.5 . . ?
H38B C38 H38C 109.5 . . ?
C37 C38' H38D 109.5 . . ?
C37 C38' H38E 109.5 . . ?
H38D C38' H38E 109.5 . . ?
C37 C38' H38F 109.5 . . ?
H38D C38' H38F 109.5 . . ?
H38E C38' H38F 109.5 . . ?
Cl2 Ge2 Cl4 99.12(9) . . ?
Cl2 Ge2 Cl3 95.70(8) . . ?
Cl4 Ge2 Cl3 97.05(9) . . ?
Cl4' Ge2' Cl2' 120.9(9) . . ?
Cl4' Ge2' Cl3' 120.6(8) . . ?
Cl2' Ge2' Cl3' 118.3(8) . . ?

loop_
_geom_bond_atom_site_label_1
_geom_bond_atom_site_label_2
_geom_bond_distance
_geom_bond_site_symmetry_2
_geom_bond_publ_flag
Ge1 C2 1.955(5) . ?
Ge1 C1 1.959(5) . ?
Ge1 Cl1 2.1943(14) . ?
Ge1 P1 2.5436(14) . ?
Ge1 P2 2.6540(14) . ?
P1 C20 1.789(5) . ?
P1 C34 1.846(6) . ?
P1 C31 1.852(6) . ?
P2 C9 1.793(6) . ?
P2 C28 1.851(6) . ?
P2 C25 1.856(5) . ?
C1 C3 1.390(9) . ?
C1 C11 1.406(8) . ?
C2 C14 1.383(7) . ?
C2 C21 1.426(7) . ?
C3 C4 1.414(9) . ?
C3 H3 0.9500 . ?
C4 C5 1.360(11) . ?
C4 H4 0.9500 . ?
C5 C10 1.418(11) . ?
C5 C12 1.519(11) . ?
C6 C7 1.370(12) . ?
C6 C10 1.414(10) . ?
C6 C13 1.517(12) . ?
C7 C8 1.407(11) . ?
C7 H7 0.9500 . ?
C8 C9 1.368(9) . ?
C8 H8 0.9500 . ?
C9 C11 1.433(9) . ?
C10 C11 1.407(8) . ?
C12 C13 1.567(13) . ?
C12 H12A 0.9900 . ?
C12 H12B 0.9900 . ?
C13 H13A 0.9900 . ?
C13 H13B 0.9900 . ?
C14 C15 1.416(7) . ?
C14 H14 0.9500 . ?
C15 C16 1.367(7) . ?
C15 H15 0.9500 . ?
C16 C22 1.400(7) . ?
C16 C24 1.517(7) . ?
C17 C18 1.364(7) . ?
C17 C22 1.416(7) . ?
C17 C23 1.518(7) . ?
C18 C19 1.402(7) . ?
C18 H18 0.9500 . ?
C19 C20 1.395(7) . ?
C19 H19 0.9500 . ?
C20 C21 1.427(7) . ?
C21 C22 1.401(7) . ?
C23 C24 1.562(7) . ?
C23 H23A 0.9900 . ?
C23 H23B 0.9900 . ?
C24 H24A 0.9900 . ?
C24 H24B 0.9900 . ?
C25 C26 1.518(7) . ?
C25 C27 1.524(7) . ?
C25 H25 1.0000 . ?
C26 H26A 0.9800 . ?
C26 H26B 0.9800 . ?
C26 H26C 0.9800 . ?
C27 H27A 0.9800 . ?
C27 H27B 0.9800 . ?
C27 H27C 0.9800 . ?
C28 C30 1.519(8) . ?
C28 C29 1.533(9) . ?
C28 H28 1.0000 . ?
C29 H29A 0.9800 . ?
C29 H29B 0.9800 . ?
C29 H29C 0.9800 . ?
C30 H30A 0.9800 . ?
C30 H30B 0.9800 . ?
C30 H30C 0.9800 . ?
C31 C33 1.518(8) . ?
C31 C32 1.538(9) . ?
C31 H31 1.0000 . ?
C32 H32A 0.9800 . ?
C32 H32B 0.9800 . ?
C32 H32C 0.9800 . ?
C33 H33A 0.9800 . ?
C33 H33B 0.9800 . ?
C33 H33C 0.9800 . ?
C34 C36 1.508(9) . ?
C34 C35 1.528(8) . ?
C34 H34 1.0000 . ?
C35 H35A 0.9800 . ?
C35 H35B 0.9800 . ?
C35 H35C 0.9800 . ?
C36 H36A 0.9800 . ?
C36 H36B 0.9800 . ?
C36 H36C 0.9800 . ?
N1 C37 1.128(10) . ?
C37 C38' 1.455(13) . ?
C37 C38 1.602(18) . ?
C38 H38A 0.9800 . ?
C38 H38B 0.9800 . ?
C38 H38C 0.9800 . ?
C38' H38D 0.9800 . ?
C38' H38E 0.9800 . ?
C38' H38F 0.9800 . ?
Ge2 Cl2 2.283(2) . ?
Ge2 Cl4 2.296(2) . ?
Ge2 Cl3 2.297(2) . ?
Ge2' Cl4' 2.186(15) . ?
Ge2' Cl2' 2.199(15) . ?
Ge2' Cl3' 2.202(14) . ?

loop_
_geom_torsion_atom_site_label_1
_geom_torsion_atom_site_label_2
_geom_torsion_atom_site_label_3
_geom_torsion_atom_site_label_4
_geom_torsion
_geom_torsion_site_symmetry_1
_geom_torsion_site_symmetry_2
_geom_torsion_site_symmetry_3
_geom_torsion_site_symmetry_4
_geom_torsion_publ_flag
C11 C1 C3 C4 0.3(10) . . . . ?
Ge1 C1 C3 C4 166.2(5) . . . . ?
C1 C3 C4 C5 -4.5(11) . . . . ?
C3 C4 C5 C10 3.0(11) . . . . ?
C3 C4 C5 C12 -175.7(8) . . . . ?
C10 C6 C7 C8 6.1(12) . . . . ?
C13 C6 C7 C8 -176.7(9) . . . . ?
C6 C7 C8 C9 -5.1(12) . . . . ?
C7 C8 C9 C11 -1.6(11) . . . . ?
C7 C8 C9 P2 171.9(6) . . . . ?
C28 P2 C9 C8 26.5(7) . . . . ?
C25 P2 C9 C8 -84.1(7) . . . . ?
Ge1 P2 C9 C8 160.5(6) . . . . ?
C28 P2 C9 C11 -159.7(4) . . . . ?
C25 P2 C9 C11 89.7(5) . . . . ?
Ge1 P2 C9 C11 -25.7(4) . . . . ?
C7 C6 C10 C11 -0.7(12) . . . . ?
C13 C6 C10 C11 -178.6(7) . . . . ?
C7 C6 C10 C5 179.7(7) . . . . ?
C13 C6 C10 C5 1.8(9) . . . . ?
C4 C5 C10 C11 2.6(11) . . . . ?
C12 C5 C10 C11 -178.5(7) . . . . ?
C4 C5 C10 C6 -177.8(7) . . . . ?
C12 C5 C10 C6 1.1(9) . . . . ?
C3 C1 C11 C10 4.9(9) . . . . ?
Ge1 C1 C11 C10 -161.8(5) . . . . ?
C3 C1 C11 C9 -175.5(6) . . . . ?
Ge1 C1 C11 C9 17.8(8) . . . . ?
C6 C10 C11 C1 173.9(6) . . . . ?
C5 C10 C11 C1 -6.5(10) . . . . ?
C6 C10 C11 C9 -5.7(10) . . . . ?
C5 C10 C11 C9 173.9(6) . . . . ?
C8 C9 C11 C1 -172.9(6) . . . . ?
P2 C9 C11 C1 12.8(8) . . . . ?
C8 C9 C11 C10 6.7(9) . . . . ?
P2 C9 C11 C10 -167.6(5) . . . . ?
C4 C5 C12 C13 175.4(9) . . . . ?
C10 C5 C12 C13 -3.4(9) . . . . ?
C7 C6 C13 C12 178.7(9) . . . . ?
C10 C6 C13 C12 -3.8(10) . . . . ?
C5 C12 C13 C6 4.3(10) . . . . ?
C21 C2 C14 C15 -0.4(7) . . . . ?
Ge1 C2 C14 C15 166.5(4) . . . . ?
C2 C14 C15 C16 -3.3(7) . . . . ?
C14 C15 C16 C22 3.2(7) . . . . ?
C14 C15 C16 C24 -177.1(5) . . . . ?
C22 C17 C18 C19 3.4(7) . . . . ?
C23 C17 C18 C19 -175.5(5) . . . . ?
C17 C18 C19 C20 -2.5(8) . . . . ?
C18 C19 C20 C21 -1.6(8) . . . . ?
C18 C19 C20 P1 171.9(4) . . . . ?
C34 P1 C20 C19 33.9(5) . . . . ?
C31 P1 C20 C19 -79.3(5) . . . . ?
Ge1 P1 C20 C19 163.5(5) . . . . ?
C34 P1 C20 C21 -152.2(4) . . . . ?
C31 P1 C20 C21 94.5(4) . . . . ?
Ge1 P1 C20 C21 -22.7(4) . . . . ?
C14 C2 C21 C22 4.0(7) . . . . ?
Ge1 C2 C21 C22 -164.4(3) . . . . ?
C14 C2 C21 C20 -176.5(5) . . . . ?
Ge1 C2 C21 C20 15.2(6) . . . . ?
C19 C20 C21 C22 4.5(7) . . . . ?
P1 C20 C21 C22 -169.8(4) . . . . ?
C19 C20 C21 C2 -175.0(5) . . . . ?
P1 C20 C21 C2 10.7(6) . . . . ?
C15 C16 C22 C21 0.5(7) . . . . ?
C24 C16 C22 C21 -179.3(4) . . . . ?
C15 C16 C22 C17 -179.6(4) . . . . ?
C24 C16 C22 C17 0.7(6) . . . . ?
C2 C21 C22 C16 -4.1(7) . . . . ?
C20 C21 C22 C16 176.3(4) . . . . ?
C2 C21 C22 C17 175.9(4) . . . . ?
C20 C21 C22 C17 -3.7(7) . . . . ?
C18 C17 C22 C16 179.8(5) . . . . ?
C23 C17 C22 C16 -1.1(6) . . . . ?
C18 C17 C22 C21 -0.2(7) . . . . ?
C23 C17 C22 C21 178.8(4) . . . . ?
C18 C17 C23 C24 -180.0(5) . . . . ?
C22 C17 C23 C24 1.1(5) . . . . ?
C15 C16 C24 C23 -179.7(5) . . . . ?
C22 C16 C24 C23 0.1(5) . . . . ?
C17 C23 C24 C16 -0.7(5) . . . . ?
C9 P2 C25 C26 -69.0(4) . . . . ?
C28 P2 C25 C26 178.0(4) . . . . ?
Ge1 P2 C25 C26 28.8(4) . . . . ?
C9 P2 C25 C27 56.8(5) . . . . ?
C28 P2 C25 C27 -56.3(5) . . . . ?
Ge1 P2 C25 C27 154.5(3) . . . . ?
C9 P2 C28 C30 60.5(5) . . . . ?
C25 P2 C28 C30 170.4(5) . . . . ?
Ge1 P2 C28 C30 -47.7(6) . . . . ?
C9 P2 C28 C29 -175.6(4) . . . . ?
C25 P2 C28 C29 -65.7(4) . . . . ?
Ge1 P2 C28 C29 76.3(5) . . . . ?
C20 P1 C31 C33 56.6(5) . . . . ?
C34 P1 C31 C33 -58.6(5) . . . . ?
Ge1 P1 C31 C33 156.3(4) . . . . ?
C20 P1 C31 C32 -67.9(5) . . . . ?
C34 P1 C31 C32 176.9(4) . . . . ?
Ge1 P1 C31 C32 31.8(5) . . . . ?
C20 P1 C34 C36 54.9(5) . . . . ?
C31 P1 C34 C36 166.0(4) . . . . ?
Ge1 P1 C34 C36 -53.5(5) . . . . ?
C20 P1 C34 C35 -179.1(4) . . . . ?
C31 P1 C34 C35 -67.9(5) . . . . ?
Ge1 P1 C34 C35 72.6(5) . . . . ?
